data_7134961
loop_
_publ_author_name
'Dutta, Abhishek'
'Ghosh, Subhajit'
'Dastidar, Parthasarathi'

_publ_section_title
;
 Developing a Zn(II)-metallovesicle for loading and delivering doxorubicin
 to kill cancer cells-a multi-drug delivery system.
;
_journal_issue 80
_journal_name_full 'Chemical communications (Cambridge, England)'
_journal_page_first 15646
_journal_page_last 15649
_journal_paper_doi 10.1039/d5cc02372f
_journal_volume 61
_journal_year 2025
_chemical_formula_moiety 'C29.5 H26.5 F N2.5 O6.5 Zn, 0.5(H1.882 O), 0.5(C3 H7 N O), 0.5(H2 O)'
_chemical_formula_sum 'C31 H31.94 F N3 O8 Zn'
_chemical_formula_weight 658.90
_space_group_crystal_system triclinic
_space_group_IT_number 2
_space_group_name_Hall '-P 1'
_space_group_name_H-M_alt 'P -1'
_atom_sites_solution_hydrogens mixed
_atom_sites_solution_primary dual
_audit_creation_date 2025-03-20
_audit_creation_method
;
Olex2 1.5
(compiled 2021.12.09 svn.r5202d8cf for OlexSys, GUI svn.r6498)
;
_audit_update_record
;
2025-04-28 deposited with the CCDC.	2025-08-26 downloaded from the CCDC.
;
_cell_angle_alpha 85.563(8)
_cell_angle_beta 77.044(7)
_cell_angle_gamma 79.900(7)
_cell_formula_units_Z 4
_cell_length_a 13.273(7)
_cell_length_b 13.274(7)
_cell_length_c 18.456(9)
_cell_measurement_reflns_used 3684
_cell_measurement_temperature 296.15
_cell_measurement_theta_max 22.47
_cell_measurement_theta_min 2.41
_cell_volume 3117(3)
_computing_cell_refinement 'SAINT V8.38A (Bruker, 2018)'
_computing_data_reduction 'SAINT V8.38A (Bruker, 2018)'
_computing_molecular_graphics 'Olex2 1.5 (Dolomanov et al., 2009)'
_computing_publication_material 'Olex2 1.5 (Dolomanov et al., 2009)'
_computing_structure_refinement 'XL  (Sheldrick, 2008)'
_computing_structure_solution 'SHELXT 2014/5 (Sheldrick, 2014)'
_diffrn_ambient_temperature 296.15
_diffrn_detector 'Bruker APEX2 area detector'
_diffrn_detector_area_resol_mean 7.9
_diffrn_detector_type 'CCD area detector'
_diffrn_measured_fraction_theta_full 0.978
_diffrn_measured_fraction_theta_max 0.978
_diffrn_measurement_device 'three-circle diffractometer'
_diffrn_measurement_device_type 'Bruker SMART APEX2 area detector'
_diffrn_measurement_method '\w and \f scans'
_diffrn_radiation_monochromator 'mirror optics'
_diffrn_radiation_probe x-ray
_diffrn_radiation_type MoK\a
_diffrn_radiation_wavelength 0.71073
_diffrn_reflns_av_R_equivalents 0.1109
_diffrn_reflns_av_unetI/netI 0.1641
_diffrn_reflns_Laue_measured_fraction_full 0.978
_diffrn_reflns_Laue_measured_fraction_max 0.978
_diffrn_reflns_limit_h_max 15
_diffrn_reflns_limit_h_min -15
_diffrn_reflns_limit_k_max 15
_diffrn_reflns_limit_k_min -15
_diffrn_reflns_limit_l_max 21
_diffrn_reflns_limit_l_min -21
_diffrn_reflns_number 24434
_diffrn_reflns_point_group_measured_fraction_full 0.978
_diffrn_reflns_point_group_measured_fraction_max 0.978
_diffrn_reflns_theta_full 25.027
_diffrn_reflns_theta_max 25.027
_diffrn_reflns_theta_min 1.559
_diffrn_source 'microfocus sealed X-ray tube'
_diffrn_source_current 30.0
_diffrn_source_power 1.35
_diffrn_source_type 'Incoatec I\ms'
_diffrn_source_voltage 45.0
_diffrn_standards_number 0
_exptl_absorpt_coefficient_mu 0.848
_exptl_absorpt_correction_T_max 0.7452
_exptl_absorpt_correction_T_min 0.4859
_exptl_absorpt_correction_type multi-scan
_exptl_absorpt_process_details
;
SADABS-2016/2 (Bruker,2016/2) was used for absorption correction.
wR2(int) was 0.1545 before and 0.0628 after correction.
The Ratio of minimum to maximum transmission is 0.6520.
The \l/2 correction factor is Not present.
;
_exptl_crystal_colour 'clear light colourless'
_exptl_crystal_colour_lustre clear
_exptl_crystal_colour_modifier light
_exptl_crystal_colour_primary colourless
_exptl_crystal_density_diffrn 1.404
_exptl_crystal_description block
_exptl_crystal_F_000 1368
_exptl_crystal_size_max 0.7
_exptl_crystal_size_mid 0.6
_exptl_crystal_size_min 0.4
_refine_diff_density_max 0.827
_refine_diff_density_min -1.738
_refine_diff_density_rms 0.156
_refine_ls_extinction_method none
_refine_ls_goodness_of_fit_ref 0.934
_refine_ls_hydrogen_treatment mixed
_refine_ls_matrix_type full
_refine_ls_number_parameters 823
_refine_ls_number_reflns 10763
_refine_ls_number_restraints 48
_refine_ls_restrained_S_all 0.936
_refine_ls_R_factor_all 0.1723
_refine_ls_R_factor_gt 0.0967
_refine_ls_shift/su_max 0.000
_refine_ls_shift/su_mean 0.000
_refine_ls_structure_factor_coef Fsqd
_refine_ls_weighting_details 'w=1/[\s^2^(Fo^2^)+(0.1768P)^2^] where P=(Fo^2^+2Fc^2^)/3'
_refine_ls_weighting_scheme calc
_refine_ls_wR_factor_gt 0.2423
_refine_ls_wR_factor_ref 0.3014
_reflns_Friedel_coverage 0.000
_reflns_number_gt 4943
_reflns_number_total 10763
_reflns_threshold_expression 'I > 2\s(I)'
_cod_data_source_file d5cc02372f2.cif
_cod_data_source_block ad050123_0m_a
_cod_depositor_comments 'Adding full bibliography for 7134959--7134961.cif.'
_cod_original_cell_volume 3118(3)
_cod_database_code 7134961
_shelx_shelxl_version_number 2019/1
_shelx_space_group_comment
;
The symmetry employed for this shelxl refinement is uniquely defined
by the following loop, which should always be used as a source of
symmetry information in preference to the above space-group names.
They are only intended as comments.
;
_shelx_estimated_absorpt_t_max 0.728
_shelx_estimated_absorpt_t_min 0.588
_olex2_refinement_description
;
1. Fixed Uiso
 At 1.2 times of:
  All C(H) groups, All N(H) groups
 At 1.5 times of:
  All C(H,H,H) groups, All O(H) groups, All O(H,H) groups
2. Rigid bond restraints
 C37, C38, C39, C40, C35, C36
 with sigma for 1-2 distances of 0.01 and sigma for 1-3 distances of 0.01
3. Rigid body (RIGU) restrains
 C38, C37, C36, C35, C40, C39
 with sigma for 1-2 distances of 0.004 and sigma for 1-3 distances of 0.004
4. Others
 Fixed Sof: F2(0.80542) H53(0.19458) H49(0.80542) F1(0.19458)
5.a Free rotating group:
 O5(H5a,H5b), O14(H14a), O10(H10a,H10b)
5.b Rotating group:
 O13(H13a,H13b)
5.c Ternary CH refined with riding coordinates:
 C26(H26), C47(H47)
5.d Aromatic/amide H refined with riding coordinates:
 N1(H1), N6(H6), C11(H11), C3(H3), C44(H44), C45(H45), C23(H23), C41(H41),
 C12(H12), C4(H4), C42(H42), C24(H24), C6(H6a), C17(H17), C5(H5), C13(H13),
 C21(H21), C20(H20), C61(H61), C53(H53), C49(H49), C14(H14), C52(H52), C50(H50),
  C29(H29), C33(H33), C32(H32), C60(H60), C59(H59), C56(H56), C57(H57),
 C58(H58), C40(H40), C36(H36), C38(H38), C37(H37), C39(H39)
5.e Idealised Me refined as rotating group:
 C62(H62a,H62b,H62c), C48(H48a,H48b,H48c), C19(H19a,H19b,H19c), C27(H27a,H27b,
 H27c), C18(H18a,H18b,H18c), C63(H63a,H63b,H63c)
;
_olex2_submission_special_instructions 'No special instructions were received'

loop_
_space_group_symop_operation_xyz
'x, y, z'
'-x, -y, -z'

loop_
_atom_site_label
_atom_site_type_symbol
_atom_site_fract_x
_atom_site_fract_y
_atom_site_fract_z
_atom_site_U_iso_or_equiv
_atom_site_adp_type
_atom_site_occupancy
_atom_site_site_symmetry_order
_atom_site_calc_flag
_atom_site_refinement_flags_posn
_atom_site_refinement_flags_adp
_atom_site_refinement_flags_occupancy
_atom_site_disorder_assembly
_atom_site_disorder_group
Zn1 Zn 0.33883(7) 0.31112(7) 0.13990(5) 0.0393(3) Uani 1 1 d . . . . .
Zn2 Zn 0.87336(7) 0.81070(7) 0.10772(5) 0.0376(3) Uani 1 1 d . . . . .
O3 O 0.2307(4) 0.1828(4) 0.0960(3) 0.0457(14) Uani 1 1 d . . . . .
O6 O 0.3532(4) 0.4347(4) 0.1922(3) 0.0433(14) Uani 1 1 d . . . . .
O13 O 0.7835(4) 0.9013(4) 0.0370(3) 0.0480(14) Uani 1 1 d . . . . .
H13A H 0.805599 0.958228 0.025809 0.072 Uiso 1 1 d R U . . .
H13B H 0.794507 0.872788 -0.004450 0.072 Uiso 1 1 d R U . . .
O1 O -0.1587(4) -0.0624(4) 0.1824(3) 0.0498(15) Uani 1 1 d . . . . .
O12 O 0.9776(4) 0.7472(4) 0.0137(3) 0.0519(15) Uani 1 1 d . . . . .
O7 O 0.5085(4) 0.3978(4) 0.1181(3) 0.0520(15) Uani 1 1 d . . . . .
O4 O 0.1988(4) 0.2827(4) 0.1912(3) 0.0498(15) Uani 1 1 d . . . . .
N1 N 1.1528(5) 0.4919(5) 0.2854(3) 0.0423(16) Uani 1 1 d . . . . .
H1 H 1.218753 0.486652 0.266308 0.051 Uiso 1 1 calc R U . . .
O2 O -0.0133(4) -0.0722(4) 0.0983(3) 0.0523(16) Uani 1 1 d . . . . .
O8 O 0.7428(4) 0.7572(4) 0.1640(3) 0.0510(15) Uani 1 1 d . . . . .
O9 O 0.7517(4) 0.6597(5) 0.0706(3) 0.0570(16) Uani 1 1 d . . . . .
O5 O 0.3452(5) 0.3658(4) 0.0387(4) 0.0613(17) Uani 1 1 d G . . . .
H5A H 0.346722 0.429565 0.031379 0.092 Uiso 1 1 d G U . . .
H5B H 0.299737 0.354626 0.015594 0.092 Uiso 1 1 d G U . . .
N6 N 0.6357(5) -0.0375(5) 0.2693(3) 0.0413(16) Uani 1 1 d . . . . .
H6 H 0.700877 -0.043800 0.247619 0.050 Uiso 1 1 calc R U . . .
O14 O 0.8205(6) 1.0960(5) 0.0084(4) 0.0649(18) Uani 1 1 d G . . . .
H14A H 0.800631 1.137004 -0.022710 0.097 Uiso 1 1 d G U . . .
N2 N 0.9671(5) 0.7076(5) 0.1714(3) 0.0382(15) Uani 1 1 d . . . . .
O16 O 0.5225(5) -0.1062(5) 0.3642(3) 0.0678(18) Uani 1 1 d . . . . .
O11 O 0.3199(5) 0.7562(5) 0.0673(4) 0.072(2) Uani 1 1 d . . . . .
O10 O 0.3602(6) 0.5612(5) 0.0130(4) 0.076(2) Uani 1 1 d G . . . .
H10A H 0.424356 0.562667 -0.006298 0.114 Uiso 1 1 d G U . . .
H10B H 0.342297 0.610537 0.042503 0.114 Uiso 1 1 d G U . . .
N5 N 0.4364(5) 0.1880(5) 0.1725(3) 0.0387(15) Uani 1 1 d . . . . .
F2 F 1.4666(6) 0.5638(7) 0.4340(4) 0.083(2) Uani 0.8054 1 d . . P A 1
C43 C 1.0884(6) 0.5608(6) 0.2495(4) 0.0365(18) Uani 1 1 d . . . . .
C11 C 0.5712(6) 0.5761(5) 0.1533(4) 0.0370(18) Uani 1 1 d . . . . .
H11 H 0.615667 0.534484 0.117132 0.044 Uiso 1 1 calc R U . . .
O15 O 1.0356(6) 0.4269(7) 0.3786(4) 0.094(3) Uani 1 1 d . . . . .
C22 C 0.5678(6) 0.0344(6) 0.2367(4) 0.0360(18) Uani 1 1 d . . . . .
N3 N 1.0525(6) 0.6350(6) -0.0749(4) 0.061(2) Uani 1 1 d . . . . .
C3 C 0.0446(5) 0.0956(5) 0.1571(4) 0.0331(17) Uani 1 1 d . . . . .
H3 H 0.091130 0.063100 0.117096 0.040 Uiso 1 1 calc R U . . .
C15 C 0.6042(6) 0.6631(6) 0.1716(4) 0.0391(19) Uani 1 1 d . . . . .
N4 N 0.4270(6) 0.8656(6) 0.0825(4) 0.064(2) Uani 1 1 d . . . . .
C2 C -0.0477(6) 0.0617(6) 0.1848(4) 0.0370(19) Uani 1 1 d . . . . .
C10 C 0.4766(6) 0.5496(6) 0.1862(4) 0.0381(19) Uani 1 1 d . . . . .
C44 C 0.9804(6) 0.5854(6) 0.2740(4) 0.042(2) Uani 1 1 d . . . . .
H44 H 0.945934 0.553673 0.316809 0.051 Uiso 1 1 calc R U . . .
C45 C 0.9247(6) 0.6587(6) 0.2328(4) 0.0410(19) Uani 1 1 d . . . . .
H45 H 0.852573 0.674392 0.249954 0.049 Uiso 1 1 calc R U . . .
F3 F 0.9555(6) 0.0285(8) 0.4248(4) 0.140(3) Uani 1 1 d . . . . .
C23 C 0.6060(6) 0.0903(6) 0.1726(4) 0.0409(19) Uani 1 1 d . . . . .
H23 H 0.676671 0.076873 0.149655 0.049 Uiso 1 1 calc R U . . .
C41 C 1.0723(6) 0.6842(7) 0.1495(4) 0.048(2) Uani 1 1 d . . . . .
H41 H 1.105206 0.718097 0.107180 0.057 Uiso 1 1 calc R U . . .
C12 C 0.4102(6) 0.6102(6) 0.2420(4) 0.046(2) Uani 1 1 d . . . . .
H12 H 0.345035 0.593390 0.264787 0.055 Uiso 1 1 calc R U . . .
C1 C -0.0748(6) -0.0305(6) 0.1540(4) 0.0372(18) Uani 1 1 d . . . . .
C7 C 0.0721(6) 0.1790(6) 0.1874(4) 0.0395(19) Uani 1 1 d . . . . .
C4 C -0.1201(7) 0.1081(7) 0.2474(5) 0.053(2) Uani 1 1 d . . . . .
H4 H -0.182866 0.084495 0.267579 0.064 Uiso 1 1 calc R U . . .
C42 C 1.1332(6) 0.6136(6) 0.1861(4) 0.043(2) Uani 1 1 d . . . . .
H42 H 1.205302 0.600733 0.168154 0.052 Uiso 1 1 calc R U . . .
C24 C 0.5407(7) 0.1641(6) 0.1435(4) 0.046(2) Uani 1 1 d . . . . .
H24 H 0.568952 0.200766 0.100968 0.055 Uiso 1 1 calc R U . . .
C6 C 0.0026(6) 0.2218(6) 0.2502(4) 0.043(2) Uani 1 1 d . . . . .
H6A H 0.021448 0.272352 0.274251 0.052 Uiso 1 1 calc R U . . .
C8 C 0.1736(6) 0.2141(6) 0.1551(4) 0.0391(19) Uani 1 1 d . . . . .
C9 C 0.4456(6) 0.4541(6) 0.1651(4) 0.0374(19) Uani 1 1 d . . . . .
C17 C 0.9736(6) 0.6765(6) -0.0241(5) 0.047(2) Uani 1 1 d . . . . .
H17 H 0.910942 0.650899 -0.016191 0.056 Uiso 1 1 calc R U . . .
C5 C -0.0923(7) 0.1910(7) 0.2771(5) 0.058(3) Uani 1 1 d . . . . .
H5 H -0.139455 0.225741 0.315804 0.070 Uiso 1 1 calc R U . . .
C13 C 0.4417(7) 0.6947(7) 0.2628(5) 0.058(3) Uani 1 1 d . . . . .
H13 H 0.397877 0.735090 0.299994 0.069 Uiso 1 1 calc R U . . .
C16 C 0.7055(6) 0.6935(7) 0.1326(4) 0.047(2) Uani 1 1 d . . . . .
C21 C 0.4585(7) 0.0572(7) 0.2663(5) 0.052(2) Uani 1 1 d . . . . .
H21 H 0.427003 0.020900 0.307885 0.062 Uiso 1 1 calc R U . . .
C25 C 0.6123(8) -0.0993(7) 0.3311(5) 0.049(2) Uani 1 1 d . . . . .
C20 C 0.4000(7) 0.1350(7) 0.2317(5) 0.053(2) Uani 1 1 d . . . . .
H20 H 0.328779 0.150614 0.252566 0.063 Uiso 1 1 calc R U . . .
C46 C 1.1261(8) 0.4310(8) 0.3469(5) 0.056(2) Uani 1 1 d . . . . .
C61 C 0.4072(8) 0.7803(7) 0.0609(5) 0.062(3) Uani 1 1 d . . . . .
H61 H 0.464512 0.733740 0.038599 0.074 Uiso 1 1 calc R U . . .
C26 C 0.7078(7) -0.1600(6) 0.3572(5) 0.053(2) Uani 1 1 d . . . . .
H26 H 0.765252 -0.172730 0.313504 0.063 Uiso 1 1 calc R U . . .
C54 C 1.3105(8) 0.5624(7) 0.5225(5) 0.055(2) Uani 1 1 d . . . . .
C53 C 1.3757(7) 0.5298(8) 0.4557(5) 0.061(3) Uani 1 1 d . . . . .
H53 H 1.441355 0.549702 0.441675 0.073 Uiso 0.1946 1 calc R U P A 2
C31 C 0.7397(7) -0.0904(7) 0.4087(5) 0.055(2) Uani 1 1 d . . . . .
C49 C 1.2138(8) 0.5310(8) 0.5380(5) 0.065(3) Uani 1 1 d . . . . .
H49 H 1.167010 0.551063 0.582017 0.078 Uiso 0.8054 1 calc R U P B 1
C47 C 1.2184(8) 0.3685(8) 0.3765(5) 0.067(3) Uani 1 1 d . . . . .
H47 H 1.277168 0.353391 0.333912 0.080 Uiso 1 1 calc R U . . .
C14 C 0.5374(7) 0.7196(7) 0.2289(5) 0.053(2) Uani 1 1 d . . . . .
H14 H 0.558500 0.775895 0.244733 0.064 Uiso 1 1 calc R U . . .
C51 C 1.2510(7) 0.4372(7) 0.4276(4) 0.053(2) Uani 1 1 d . . . . .
C52 C 1.3468(7) 0.4702(8) 0.4103(5) 0.062(3) Uani 1 1 d . . . . .
H52 H 1.393008 0.450860 0.365965 0.075 Uiso 1 1 calc R U . . .
C50 C 1.1833(7) 0.4721(8) 0.4921(5) 0.063(3) Uani 1 1 d . . . . .
H50 H 1.116219 0.455319 0.504456 0.075 Uiso 1 1 calc R U . . .
C62 C 0.5349(8) 0.8858(9) 0.0712(6) 0.090(4) Uani 1 1 d . . . . .
H62A H 0.550986 0.893089 0.118501 0.135 Uiso 1 1 calc R U . . .
H62B H 0.541697 0.947798 0.041348 0.135 Uiso 1 1 calc R U . . .
H62C H 0.582553 0.829810 0.046272 0.135 Uiso 1 1 calc R U . . .
C55 C 1.3428(8) 0.6233(8) 0.5758(6) 0.067(3) Uani 1 1 d . . . . .
C48 C 1.1922(9) 0.2664(8) 0.4134(6) 0.088(4) Uani 1 1 d . . . . .
H48A H 1.132673 0.278859 0.454006 0.132 Uiso 1 1 calc R U . . .
H48B H 1.251167 0.229937 0.431713 0.132 Uiso 1 1 calc R U . . .
H48C H 1.176309 0.226195 0.377589 0.132 Uiso 1 1 calc R U . . .
C34 C 0.7932(9) 0.0372(8) 0.5056(5) 0.069(3) Uani 1 1 d . . . . .
C29 C 0.8362(8) -0.0640(9) 0.3952(5) 0.076(3) Uani 1 1 d . . . . .
H29 H 0.886427 -0.087966 0.353771 0.091 Uiso 1 1 calc R U . . .
C19 C 1.0419(10) 0.5504(8) -0.1183(6) 0.099(4) Uani 1 1 d . . . . .
H19A H 1.088754 0.489997 -0.107888 0.148 Uiso 1 1 calc R U . . .
H19B H 1.059011 0.568873 -0.170446 0.148 Uiso 1 1 calc R U . . .
H19C H 0.971135 0.537207 -0.105006 0.148 Uiso 1 1 calc R U . . .
C27 C 0.6858(9) -0.2610(8) 0.3929(6) 0.083(3) Uani 1 1 d . . . . .
H27A H 0.630867 -0.250069 0.436660 0.124 Uiso 1 1 calc R U . . .
H27B H 0.747976 -0.298558 0.406422 0.124 Uiso 1 1 calc R U . . .
H27C H 0.664329 -0.299211 0.358555 0.124 Uiso 1 1 calc R U . . .
C33 C 0.6954(8) 0.0093(8) 0.5184(5) 0.072(3) Uani 1 1 d . . . . .
H33 H 0.646155 0.032627 0.560481 0.086 Uiso 1 1 calc R U . . .
C28 C 0.8601(8) -0.0012(10) 0.4433(6) 0.082(4) Uani 1 1 d . . . . .
C32 C 0.6674(7) -0.0516(8) 0.4716(5) 0.066(3) Uani 1 1 d . . . . .
H32 H 0.599818 -0.067004 0.481903 0.079 Uiso 1 1 calc R U . . .
C60 C 1.3318(9) 0.5893(9) 0.6510(6) 0.081(3) Uani 1 1 d . . . . .
H60 H 1.301277 0.531314 0.666992 0.097 Uiso 1 1 calc R U . . .
C18 C 1.1528(8) 0.6707(9) -0.0917(6) 0.096(4) Uani 1 1 d . . . . .
H18A H 1.143458 0.739334 -0.075423 0.144 Uiso 1 1 calc R U . . .
H18B H 1.180711 0.669648 -0.144338 0.144 Uiso 1 1 calc R U . . .
H18C H 1.200460 0.626701 -0.066308 0.144 Uiso 1 1 calc R U . . .
C63 C 0.3423(10) 0.9352(9) 0.1265(8) 0.123(6) Uani 1 1 d . . . . .
H63A H 0.278984 0.906133 0.136305 0.184 Uiso 1 1 calc R U . . .
H63B H 0.332009 0.999552 0.099398 0.184 Uiso 1 1 calc R U . . .
H63C H 0.359919 0.945786 0.172662 0.184 Uiso 1 1 calc R U . . .
C59 C 1.3654(10) 0.6402(11) 0.7016(7) 0.095(4) Uani 1 1 d . . . . .
H59 H 1.361303 0.615139 0.750502 0.115 Uiso 1 1 calc R U . . .
C56 C 1.3842(10) 0.7104(11) 0.5548(7) 0.109(5) Uani 1 1 d . . . . .
H56 H 1.390492 0.734114 0.505540 0.131 Uiso 1 1 calc R U . . .
C35 C 0.8215(9) 0.1007(10) 0.5586(7) 0.094(3) Uani 1 1 d . U . . .
C57 C 1.4186(11) 0.7676(11) 0.6046(9) 0.121(5) Uani 1 1 d . . . . .
H57 H 1.447949 0.826307 0.588975 0.145 Uiso 1 1 calc R U . . .
C58 C 1.4054(12) 0.7302(11) 0.6772(8) 0.110(5) Uani 1 1 d . . . . .
H58 H 1.424186 0.766750 0.711670 0.131 Uiso 1 1 calc R U . . .
C40 C 0.8129(11) 0.0671(13) 0.6333(7) 0.129(5) Uani 1 1 d . U . . .
H40 H 0.784539 0.007927 0.649477 0.154 Uiso 1 1 calc R U . . .
C36 C 0.8597(14) 0.1890(13) 0.5357(10) 0.154(6) Uani 1 1 d . U . . .
H36 H 0.870631 0.209530 0.485578 0.185 Uiso 1 1 calc R U . . .
C38 C 0.8733(14) 0.2116(14) 0.6602(11) 0.153(6) Uani 1 1 d . U . . .
H38 H 0.886744 0.250678 0.695564 0.184 Uiso 1 1 calc R U . . .
C37 C 0.8837(16) 0.2523(15) 0.5893(12) 0.179(7) Uani 1 1 d . U . . .
H37 H 0.904502 0.315719 0.575936 0.214 Uiso 1 1 calc R U . . .
C39 C 0.8453(14) 0.1195(15) 0.6836(9) 0.154(6) Uani 1 1 d . U . . .
H39 H 0.847696 0.092554 0.731351 0.185 Uiso 1 1 calc R U . . .
F1 F 1.159(2) 0.568(3) 0.6073(16) 0.086(10) Uani 0.1946 1 d . . P C 2
H14B H 0.894(7) 1.079(6) -0.020(5) 0.04(3) Uiso 0.88(15) 1 d . . . D 2

loop_
_atom_site_aniso_label
_atom_site_aniso_U_11
_atom_site_aniso_U_22
_atom_site_aniso_U_33
_atom_site_aniso_U_23
_atom_site_aniso_U_13
_atom_site_aniso_U_12
Zn1 0.0344(6) 0.0409(6) 0.0471(6) -0.0100(4) -0.0124(4) -0.0101(4)
Zn2 0.0356(6) 0.0401(5) 0.0420(5) -0.0113(4) -0.0124(4) -0.0099(4)
O3 0.034(3) 0.056(4) 0.049(3) -0.009(3) -0.008(3) -0.013(3)
O6 0.030(3) 0.058(4) 0.044(3) -0.006(3) 0.001(3) -0.024(3)
O13 0.053(4) 0.054(4) 0.042(3) -0.009(3) -0.012(3) -0.017(3)
O1 0.028(3) 0.052(3) 0.076(4) -0.023(3) -0.013(3) -0.013(3)
O12 0.052(4) 0.055(4) 0.052(3) -0.018(3) -0.009(3) -0.013(3)
O7 0.039(3) 0.048(3) 0.069(4) -0.021(3) 0.003(3) -0.017(3)
O4 0.036(3) 0.054(3) 0.068(4) -0.026(3) -0.019(3) -0.010(3)
N1 0.029(4) 0.057(4) 0.039(4) -0.005(3) -0.009(3) 0.000(3)
O2 0.041(4) 0.061(4) 0.059(4) -0.031(3) -0.005(3) -0.015(3)
O8 0.044(4) 0.065(4) 0.057(3) -0.015(3) -0.023(3) -0.024(3)
O9 0.035(3) 0.079(4) 0.063(4) -0.020(3) -0.008(3) -0.021(3)
O5 0.079(5) 0.058(4) 0.064(4) -0.005(3) -0.036(3) -0.028(4)
N6 0.033(4) 0.058(4) 0.032(4) -0.007(3) -0.006(3) -0.003(3)
O14 0.054(5) 0.057(4) 0.079(5) -0.003(3) 0.000(4) -0.016(4)
N2 0.027(4) 0.046(4) 0.041(4) -0.003(3) -0.003(3) -0.009(3)
O16 0.052(4) 0.085(5) 0.055(4) 0.015(3) 0.003(3) -0.007(4)
O11 0.049(4) 0.060(4) 0.111(6) -0.029(4) -0.015(4) -0.009(3)
O10 0.098(6) 0.049(4) 0.071(5) -0.018(3) 0.017(4) -0.027(4)
N5 0.038(4) 0.041(4) 0.039(4) -0.004(3) -0.005(3) -0.015(3)
F2 0.056(5) 0.126(7) 0.070(5) -0.014(4) -0.002(4) -0.030(5)
C43 0.038(5) 0.047(5) 0.028(4) -0.003(3) -0.005(4) -0.018(4)
C11 0.031(5) 0.032(4) 0.052(5) -0.008(3) -0.014(4) -0.006(3)
O15 0.053(5) 0.130(7) 0.079(5) 0.049(5) 0.004(4) -0.004(5)
C22 0.041(5) 0.039(4) 0.033(4) -0.003(3) -0.013(4) -0.012(4)
N3 0.061(5) 0.066(5) 0.056(5) -0.029(4) -0.017(4) 0.004(4)
C3 0.020(4) 0.038(4) 0.043(4) -0.013(3) -0.004(3) -0.010(3)
C15 0.037(5) 0.041(4) 0.046(5) -0.006(4) -0.016(4) -0.013(4)
N4 0.069(6) 0.050(5) 0.079(5) -0.011(4) -0.032(5) 0.000(4)
C2 0.029(5) 0.043(4) 0.044(4) -0.014(4) -0.010(4) -0.012(4)
C10 0.029(5) 0.047(5) 0.046(4) -0.010(4) -0.015(4) -0.014(4)
C44 0.039(5) 0.054(5) 0.032(4) 0.003(4) -0.003(4) -0.012(4)
C45 0.027(5) 0.049(5) 0.045(5) -0.010(4) -0.007(4) 0.001(4)
F3 0.083(6) 0.208(10) 0.133(6) -0.047(6) -0.022(5) -0.022(6)
C23 0.035(5) 0.053(5) 0.033(4) -0.003(4) -0.009(4) 0.001(4)
C41 0.036(5) 0.064(6) 0.043(5) 0.011(4) -0.007(4) -0.016(4)
C12 0.037(5) 0.056(5) 0.049(5) -0.012(4) -0.006(4) -0.018(4)
C1 0.036(5) 0.039(4) 0.041(4) -0.001(4) -0.010(4) -0.015(4)
C7 0.038(5) 0.041(4) 0.046(4) -0.015(4) -0.017(4) -0.006(4)
C4 0.038(5) 0.067(6) 0.057(5) -0.020(5) 0.000(4) -0.020(4)
C42 0.027(5) 0.052(5) 0.048(5) 0.008(4) -0.009(4) -0.006(4)
C24 0.050(6) 0.053(5) 0.037(4) -0.006(4) -0.007(4) -0.016(4)
C6 0.038(5) 0.046(5) 0.054(5) -0.016(4) -0.014(4) -0.016(4)
C8 0.026(5) 0.046(5) 0.052(5) -0.007(4) -0.013(4) -0.018(4)
C9 0.038(5) 0.035(4) 0.044(4) -0.010(4) -0.019(4) -0.002(4)
C17 0.036(5) 0.050(5) 0.058(5) -0.003(4) -0.017(4) -0.007(4)
C5 0.054(6) 0.062(6) 0.060(6) -0.035(5) 0.008(5) -0.025(5)
C13 0.052(6) 0.061(6) 0.061(6) -0.028(5) 0.005(5) -0.022(5)
C16 0.035(5) 0.067(6) 0.047(5) -0.004(4) -0.018(4) -0.017(4)
C21 0.043(6) 0.055(6) 0.053(5) 0.016(4) -0.002(4) -0.012(4)
C25 0.061(7) 0.048(5) 0.035(5) -0.010(4) -0.018(5) 0.013(5)
C20 0.029(5) 0.069(6) 0.057(6) -0.008(5) -0.003(4) 0.000(4)
C46 0.058(7) 0.074(7) 0.033(5) 0.003(4) -0.010(5) 0.000(5)
C61 0.058(7) 0.061(6) 0.066(6) -0.020(5) -0.016(5) 0.004(5)
C26 0.065(6) 0.038(5) 0.052(5) 0.000(4) -0.018(5) 0.008(4)
C54 0.062(7) 0.058(6) 0.040(5) 0.002(4) -0.004(5) -0.007(5)
C53 0.043(6) 0.077(7) 0.056(6) -0.011(5) 0.001(5) -0.004(5)
C31 0.049(6) 0.073(6) 0.042(5) -0.004(4) -0.015(4) 0.001(5)
C49 0.062(7) 0.081(7) 0.041(5) -0.005(5) -0.001(5) 0.006(6)
C47 0.063(7) 0.079(7) 0.054(6) -0.007(5) -0.026(5) 0.018(5)
C14 0.056(6) 0.054(5) 0.060(5) -0.018(4) -0.010(5) -0.036(5)
C51 0.047(6) 0.072(6) 0.034(5) 0.011(4) -0.010(4) -0.002(5)
C52 0.054(7) 0.091(8) 0.034(5) -0.012(5) -0.001(4) 0.002(6)
C50 0.044(6) 0.087(8) 0.050(5) -0.006(5) 0.003(5) -0.009(5)
C62 0.082(9) 0.087(8) 0.121(10) 0.028(7) -0.054(8) -0.038(7)
C55 0.068(7) 0.059(6) 0.069(7) -0.007(5) -0.007(6) -0.004(5)
C48 0.117(10) 0.065(7) 0.085(8) 0.019(6) -0.039(7) -0.011(7)
C34 0.069(8) 0.081(7) 0.057(6) -0.015(5) -0.025(6) 0.008(6)
C29 0.060(7) 0.115(9) 0.046(6) -0.013(6) -0.006(5) 0.001(6)
C19 0.153(12) 0.068(7) 0.080(7) -0.040(6) -0.029(8) -0.013(8)
C27 0.110(10) 0.064(7) 0.077(7) -0.002(6) -0.039(7) 0.003(6)
C33 0.062(7) 0.091(8) 0.062(6) -0.028(6) -0.012(5) 0.000(6)
C28 0.040(6) 0.137(11) 0.071(7) -0.017(7) -0.013(6) -0.016(7)
C32 0.045(6) 0.093(8) 0.057(6) -0.019(5) 0.004(5) -0.018(5)
C60 0.084(8) 0.088(8) 0.063(7) -0.021(6) -0.011(6) 0.008(6)
C18 0.062(8) 0.113(10) 0.108(9) -0.042(8) -0.003(7) -0.004(7)
C63 0.109(11) 0.094(10) 0.179(14) -0.077(10) -0.066(10) 0.021(8)
C59 0.100(10) 0.101(10) 0.077(8) -0.037(8) -0.025(7) 0.028(8)
C56 0.112(11) 0.135(13) 0.090(9) -0.034(9) -0.023(8) -0.030(10)
C35 0.077(8) 0.105(8) 0.111(7) -0.050(6) -0.046(6) 0.015(6)
C57 0.125(13) 0.091(10) 0.158(14) -0.035(10) -0.040(11) -0.025(9)
C58 0.142(13) 0.090(11) 0.091(10) -0.026(8) -0.032(9) 0.017(9)
C40 0.132(12) 0.165(10) 0.097(7) -0.056(7) -0.033(7) -0.013(9)
C36 0.187(16) 0.128(10) 0.170(9) -0.036(8) -0.070(10) -0.036(10)
C38 0.144(13) 0.139(11) 0.176(10) -0.092(9) -0.043(10) 0.029(9)
C37 0.22(2) 0.142(11) 0.202(11) -0.067(9) -0.083(12) -0.029(11)
C39 0.169(15) 0.176(12) 0.133(8) -0.078(8) -0.060(9) -0.003(11)
F1 0.054(19) 0.12(3) 0.08(2) -0.037(19) 0.005(15) -0.014(18)

loop_
_atom_type_symbol
_atom_type_description
_atom_type_scat_dispersion_real
_atom_type_scat_dispersion_imag
_atom_type_scat_source
C C 0.0033 0.0016 'International Tables Vol C Tables 4.2.6.8 and 6.1.1.4'
H H 0.0000 0.0000 'International Tables Vol C Tables 4.2.6.8 and 6.1.1.4'
F F 0.0171 0.0103 'International Tables Vol C Tables 4.2.6.8 and 6.1.1.4'
N N 0.0061 0.0033 'International Tables Vol C Tables 4.2.6.8 and 6.1.1.4'
O O 0.0106 0.0060 'International Tables Vol C Tables 4.2.6.8 and 6.1.1.4'
Zn Zn 0.2839 1.4301 'International Tables Vol C Tables 4.2.6.8 and 6.1.1.4'

loop_
_geom_angle_atom_site_label_1
_geom_angle_atom_site_label_2
_geom_angle_atom_site_label_3
_geom_angle
_geom_angle_site_symmetry_1
_geom_angle_site_symmetry_3
_geom_angle_publ_flag
O6 Zn1 N5 108.0(2) . . ?
O4 Zn1 O6 102.6(2) . . ?
O4 Zn1 N5 102.7(3) . . ?
O5 Zn1 O6 101.7(2) . . ?
O5 Zn1 O4 113.7(3) . . ?
O5 Zn1 N5 125.9(3) . . ?
O13 Zn2 O1 89.9(2) . 1_665 ?
O13 Zn2 O2 93.2(2) . 1_665 ?
O13 Zn2 N2 174.4(2) . . ?
O13 Zn2 C1 92.7(2) . 1_665 ?
O1 Zn2 O2 57.85(19) 1_665 1_665 ?
O1 Zn2 C1 28.8(2) 1_665 1_665 ?
O12 Zn2 O13 89.3(2) . . ?
O12 Zn2 O1 143.1(2) . 1_665 ?
O12 Zn2 O2 85.3(2) . 1_665 ?
O12 Zn2 N2 86.1(2) . . ?
O12 Zn2 C1 114.4(2) . 1_665 ?
O2 Zn2 C1 29.1(2) 1_665 1_665 ?
O8 Zn2 O13 89.5(2) . . ?
O8 Zn2 O1 90.8(2) . 1_665 ?
O8 Zn2 O12 126.1(2) . . ?
O8 Zn2 O2 148.48(19) . 1_665 ?
O8 Zn2 N2 90.6(2) . . ?
O8 Zn2 C1 119.5(2) . 1_665 ?
N2 Zn2 O1 95.7(2) . 1_665 ?
N2 Zn2 O2 89.7(2) . 1_665 ?
N2 Zn2 C1 92.2(2) . 1_665 ?
C9 O6 Zn1 106.4(4) . . ?
Zn2 O13 H13A 109.6 . . ?
Zn2 O13 H13B 109.6 . . ?
H13A O13 H13B 104.4 . . ?
C1 O1 Zn2 93.9(4) . 1_445 ?
C17 O12 Zn2 130.9(6) . . ?
C8 O4 Zn1 108.5(5) . . ?
C43 N1 H1 115.7 . . ?
C46 N1 H1 115.7 . . ?
C46 N1 C43 128.7(7) . . ?
C1 O2 Zn2 87.5(4) . 1_445 ?
C16 O8 Zn2 118.7(5) . . ?
Zn1 O5 H5A 116.7 . . ?
Zn1 O5 H5B 119.0 . . ?
H5A O5 H5B 104.5 . . ?
C22 N6 H6 115.8 . . ?
C25 N6 H6 115.8 . . ?
C25 N6 C22 128.4(7) . . ?
H14A O14 H14B 96.0 . . ?
C45 N2 Zn2 121.9(5) . . ?
C45 N2 C41 115.6(7) . . ?
C41 N2 Zn2 122.4(5) . . ?
H10A O10 H10B 104.5 . . ?
C24 N5 Zn1 125.3(6) . . ?
C20 N5 Zn1 117.9(6) . . ?
C20 N5 C24 116.2(7) . . ?
N1 C43 C44 124.6(7) . . ?
N1 C43 C42 118.8(7) . . ?
C42 C43 C44 116.6(7) . . ?
C15 C11 H11 118.7 . . ?
C10 C11 H11 118.7 . . ?
C10 C11 C15 122.6(7) . . ?
N6 C22 C21 123.5(7) . . ?
C23 C22 N6 120.4(7) . . ?
C23 C22 C21 116.1(7) . . ?
C17 N3 C19 120.8(9) . . ?
C17 N3 C18 122.0(7) . . ?
C18 N3 C19 117.2(8) . . ?
C2 C3 H3 119.1 . . ?
C2 C3 C7 121.9(7) . . ?
C7 C3 H3 119.1 . . ?
C11 C15 C16 121.9(7) . . ?
C14 C15 C11 116.5(7) . . ?
C14 C15 C16 121.6(7) . . ?
C61 N4 C62 121.2(9) . . ?
C61 N4 C63 119.4(9) . . ?
C63 N4 C62 119.0(8) . . ?
C3 C2 C1 121.6(6) . . ?
C3 C2 C4 120.7(6) . . ?
C4 C2 C1 117.6(7) . . ?
C11 C10 C12 119.2(6) . . ?
C11 C10 C9 120.4(7) . . ?
C12 C10 C9 120.4(7) . . ?
C43 C44 H44 120.7 . . ?
C43 C44 C45 118.6(7) . . ?
C45 C44 H44 120.7 . . ?
N2 C45 C44 124.9(7) . . ?
N2 C45 H45 117.6 . . ?
C44 C45 H45 117.6 . . ?
C22 C23 H23 119.9 . . ?
C24 C23 C22 120.2(8) . . ?
C24 C23 H23 119.9 . . ?
N2 C41 H41 118.1 . . ?
N2 C41 C42 123.7(8) . . ?
C42 C41 H41 118.1 . . ?
C10 C12 H12 120.2 . . ?
C13 C12 C10 119.6(7) . . ?
C13 C12 H12 120.2 . . ?
O1 C1 Zn2 57.2(4) . 1_445 ?
O1 C1 O2 120.6(6) . . ?
O1 C1 C2 120.2(7) . . ?
O2 C1 Zn2 63.5(4) . 1_445 ?
O2 C1 C2 119.1(7) . . ?
C2 C1 Zn2 177.2(6) . 1_445 ?
C3 C7 C8 120.1(6) . . ?
C6 C7 C3 117.1(7) . . ?
C6 C7 C8 122.7(6) . . ?
C2 C4 H4 121.5 . . ?
C5 C4 C2 117.0(7) . . ?
C5 C4 H4 121.5 . . ?
C43 C42 H42 119.7 . . ?
C41 C42 C43 120.7(8) . . ?
C41 C42 H42 119.7 . . ?
N5 C24 H24 118.0 . . ?
C23 C24 N5 124.0(8) . . ?
C23 C24 H24 118.0 . . ?
C7 C6 H6A 119.2 . . ?
C5 C6 C7 121.6(6) . . ?
C5 C6 H6A 119.2 . . ?
O3 C8 O4 120.9(7) . . ?
O3 C8 C7 122.6(6) . . ?
O4 C8 C7 116.5(7) . . ?
O6 C9 C10 119.5(6) . . ?
O7 C9 O6 120.9(6) . . ?
O7 C9 C10 119.5(7) . . ?
O12 C17 N3 123.7(8) . . ?
O12 C17 H17 118.1 . . ?
N3 C17 H17 118.1 . . ?
C4 C5 H5 119.3 . . ?
C6 C5 C4 121.4(7) . . ?
C6 C5 H5 119.3 . . ?
C12 C13 H13 120.0 . . ?
C14 C13 C12 120.1(8) . . ?
C14 C13 H13 120.0 . . ?
O8 C16 C15 117.8(7) . . ?
O9 C16 O8 121.3(7) . . ?
O9 C16 C15 120.9(7) . . ?
C22 C21 H21 120.9 . . ?
C20 C21 C22 118.2(8) . . ?
C20 C21 H21 120.9 . . ?
N6 C25 C26 114.5(8) . . ?
O16 C25 N6 123.6(8) . . ?
O16 C25 C26 121.9(8) . . ?
N5 C20 C21 125.3(8) . . ?
N5 C20 H20 117.3 . . ?
C21 C20 H20 117.3 . . ?
N1 C46 C47 115.4(8) . . ?
O15 C46 N1 123.4(9) . . ?
O15 C46 C47 121.1(9) . . ?
O11 C61 N4 126.3(9) . . ?
O11 C61 H61 116.8 . . ?
N4 C61 H61 116.8 . . ?
C25 C26 H26 108.2 . . ?
C25 C26 C31 106.8(7) . . ?
C31 C26 H26 108.2 . . ?
C27 C26 C25 111.4(8) . . ?
C27 C26 H26 108.2 . . ?
C27 C26 C31 113.8(7) . . ?
C53 C54 C55 123.3(9) . . ?
C49 C54 C53 114.9(8) . . ?
C49 C54 C55 121.8(8) . . ?
F2 C53 C54 118.4(9) . . ?
F2 C53 C52 119.3(8) . . ?
C54 C53 H53 118.9 . . ?
C52 C53 C54 122.2(9) . . ?
C52 C53 H53 118.9 . . ?
C29 C31 C26 122.4(8) . . ?
C29 C31 C32 117.5(8) . . ?
C32 C31 C26 120.1(8) . . ?
C54 C49 H49 118.3 . . ?
C54 C49 F1 107.7(14) . . ?
C50 C49 C54 123.4(8) . . ?
C50 C49 H49 118.3 . . ?
C50 C49 F1 128.9(15) . . ?
C46 C47 H47 107.7 . . ?
C46 C47 C51 107.5(8) . . ?
C51 C47 H47 107.7 . . ?
C48 C47 C46 111.8(9) . . ?
C48 C47 H47 107.7 . . ?
C48 C47 C51 114.1(8) . . ?
C15 C14 H14 119.0 . . ?
C13 C14 C15 121.9(7) . . ?
C13 C14 H14 119.0 . . ?
C52 C51 C47 122.3(8) . . ?
C50 C51 C47 121.0(9) . . ?
C50 C51 C52 116.6(8) . . ?
C53 C52 C51 122.2(8) . . ?
C53 C52 H52 118.9 . . ?
C51 C52 H52 118.9 . . ?
C49 C50 C51 120.6(9) . . ?
C49 C50 H50 119.7 . . ?
C51 C50 H50 119.7 . . ?
N4 C62 H62A 109.5 . . ?
N4 C62 H62B 109.5 . . ?
N4 C62 H62C 109.5 . . ?
H62A C62 H62B 109.5 . . ?
H62A C62 H62C 109.5 . . ?
H62B C62 H62C 109.5 . . ?
C60 C55 C54 119.4(10) . . ?
C56 C55 C54 122.9(10) . . ?
C56 C55 C60 117.7(11) . . ?
C47 C48 H48A 109.5 . . ?
C47 C48 H48B 109.5 . . ?
C47 C48 H48C 109.5 . . ?
H48A C48 H48B 109.5 . . ?
H48A C48 H48C 109.5 . . ?
H48B C48 H48C 109.5 . . ?
C33 C34 C35 121.3(10) . . ?
C28 C34 C33 114.4(9) . . ?
C28 C34 C35 124.3(11) . . ?
C31 C29 H29 120.1 . . ?
C31 C29 C28 119.8(9) . . ?
C28 C29 H29 120.1 . . ?
N3 C19 H19A 109.5 . . ?
N3 C19 H19B 109.5 . . ?
N3 C19 H19C 109.5 . . ?
H19A C19 H19B 109.5 . . ?
H19A C19 H19C 109.5 . . ?
H19B C19 H19C 109.5 . . ?
C26 C27 H27A 109.5 . . ?
C26 C27 H27B 109.5 . . ?
C26 C27 H27C 109.5 . . ?
H27A C27 H27B 109.5 . . ?
H27A C27 H27C 109.5 . . ?
H27B C27 H27C 109.5 . . ?
C34 C33 H33 118.6 . . ?
C34 C33 C32 122.8(9) . . ?
C32 C33 H33 118.6 . . ?
F3 C28 C34 117.5(10) . . ?
F3 C28 C29 117.5(10) . . ?
C34 C28 C29 124.9(10) . . ?
C31 C32 H32 119.7 . . ?
C33 C32 C31 120.5(9) . . ?
C33 C32 H32 119.7 . . ?
C55 C60 H60 119.2 . . ?
C59 C60 C55 121.6(12) . . ?
C59 C60 H60 119.2 . . ?
N3 C18 H18A 109.5 . . ?
N3 C18 H18B 109.5 . . ?
N3 C18 H18C 109.5 . . ?
H18A C18 H18B 109.5 . . ?
H18A C18 H18C 109.5 . . ?
H18B C18 H18C 109.5 . . ?
N4 C63 H63A 109.5 . . ?
N4 C63 H63B 109.5 . . ?
N4 C63 H63C 109.5 . . ?
H63A C63 H63B 109.5 . . ?
H63A C63 H63C 109.5 . . ?
H63B C63 H63C 109.5 . . ?
C60 C59 H59 121.0 . . ?
C60 C59 C58 118.0(13) . . ?
C58 C59 H59 121.0 . . ?
C55 C56 H56 118.3 . . ?
C55 C56 C57 123.4(14) . . ?
C57 C56 H56 118.3 . . ?
C40 C35 C34 119.6(13) . . ?
C36 C35 C34 121.4(14) . . ?
C36 C35 C40 118.9(13) . . ?
C56 C57 H57 122.1 . . ?
C58 C57 C56 115.8(14) . . ?
C58 C57 H57 122.1 . . ?
C59 C58 H58 118.3 . . ?
C57 C58 C59 123.4(13) . . ?
C57 C58 H58 118.3 . . ?
C35 C40 H40 119.1 . . ?
C39 C40 C35 121.9(17) . . ?
C39 C40 H40 119.1 . . ?
C35 C36 H36 119.7 . . ?
C35 C36 C37 120.5(18) . . ?
C37 C36 H36 119.7 . . ?
C37 C38 H38 117.1 . . ?
C39 C38 H38 117.1 . . ?
C39 C38 C37 125.9(18) . . ?
C36 C37 H37 122.4 . . ?
C38 C37 C36 115(2) . . ?
C38 C37 H37 122.4 . . ?
C40 C39 H39 121.6 . . ?
C38 C39 C40 116.9(19) . . ?
C38 C39 H39 121.6 . . ?

loop_
_geom_bond_atom_site_label_1
_geom_bond_atom_site_label_2
_geom_bond_distance
_geom_bond_site_symmetry_2
_geom_bond_publ_flag
Zn1 O6 2.025(5) . ?
Zn1 O4 1.973(5) . ?
Zn1 O5 1.941(6) . ?
Zn1 N5 2.041(7) . ?
Zn2 O13 2.126(5) . ?
Zn2 O1 2.182(5) 1_665 ?
Zn2 O12 2.092(5) . ?
Zn2 O2 2.318(5) 1_665 ?
Zn2 O8 2.024(5) . ?
Zn2 N2 2.147(6) . ?
Zn2 C1 2.588(7) 1_665 ?
O3 C8 1.236(9) . ?
O6 C9 1.279(9) . ?
O13 H13A 0.8522 . ?
O13 H13B 0.8524 . ?
O1 C1 1.251(9) . ?
O12 C17 1.227(9) . ?
O7 C9 1.251(9) . ?
O4 C8 1.298(8) . ?
N1 H1 0.8600 . ?
N1 C43 1.375(10) . ?
N1 C46 1.359(11) . ?
O2 C1 1.258(9) . ?
O8 C16 1.283(8) . ?
O9 C16 1.246(9) . ?
O5 H5A 0.8498 . ?
O5 H5B 0.8503 . ?
N6 H6 0.8600 . ?
N6 C22 1.392(10) . ?
N6 C25 1.362(11) . ?
O14 H14A 0.8153 . ?
O14 H14B 1.00(9) . ?
N2 C45 1.324(10) . ?
N2 C41 1.350(10) . ?
O16 C25 1.228(10) . ?
O11 C61 1.234(10) . ?
O10 H10A 0.8495 . ?
O10 H10B 0.8513 . ?
N5 C24 1.358(10) . ?
N5 C20 1.298(10) . ?
F2 C53 1.329(11) . ?
C43 C44 1.391(10) . ?
C43 C42 1.386(10) . ?
C11 H11 0.9300 . ?
C11 C15 1.394(9) . ?
C11 C10 1.360(10) . ?
O15 C46 1.222(11) . ?
C22 C23 1.391(10) . ?
C22 C21 1.418(11) . ?
N3 C17 1.310(10) . ?
N3 C19 1.472(10) . ?
N3 C18 1.451(12) . ?
C3 H3 0.9300 . ?
C3 C2 1.358(10) . ?
C3 C7 1.414(9) . ?
C15 C16 1.484(11) . ?
C15 C14 1.392(11) . ?
N4 C61 1.316(11) . ?
N4 C62 1.470(12) . ?
N4 C63 1.456(13) . ?
C2 C1 1.518(9) . ?
C2 C4 1.429(10) . ?
C10 C12 1.398(10) . ?
C10 C9 1.503(10) . ?
C44 H44 0.9300 . ?
C44 C45 1.399(11) . ?
C45 H45 0.9300 . ?
F3 C28 1.355(12) . ?
C23 H23 0.9300 . ?
C23 C24 1.353(11) . ?
C41 H41 0.9300 . ?
C41 C42 1.366(11) . ?
C12 H12 0.9300 . ?
C12 C13 1.372(10) . ?
C7 C6 1.398(10) . ?
C7 C8 1.485(11) . ?
C4 H4 0.9300 . ?
C4 C5 1.405(10) . ?
C42 H42 0.9300 . ?
C24 H24 0.9300 . ?
C6 H6A 0.9300 . ?
C6 C5 1.367(11) . ?
C17 H17 0.9300 . ?
C5 H5 0.9300 . ?
C13 H13 0.9300 . ?
C13 C14 1.369(11) . ?
C21 H21 0.9300 . ?
C21 C20 1.385(12) . ?
C25 C26 1.530(11) . ?
C20 H20 0.9300 . ?
C46 C47 1.536(12) . ?
C61 H61 0.9300 . ?
C26 H26 0.9800 . ?
C26 C31 1.546(11) . ?
C26 C27 1.494(13) . ?
C54 C53 1.389(12) . ?
C54 C49 1.382(13) . ?
C54 C55 1.496(12) . ?
C53 H53 0.9300 . ?
C53 C52 1.352(12) . ?
C31 C29 1.351(13) . ?
C31 C32 1.398(12) . ?
C49 H49 0.9300 . ?
C49 C50 1.364(12) . ?
C49 F1 1.40(3) . ?
C47 H47 0.9800 . ?
C47 C51 1.537(12) . ?
C47 C48 1.529(14) . ?
C14 H14 0.9300 . ?
C51 C52 1.379(12) . ?
C51 C50 1.378(11) . ?
C52 H52 0.9300 . ?
C50 H50 0.9300 . ?
C62 H62A 0.9600 . ?
C62 H62B 0.9600 . ?
C62 H62C 0.9600 . ?
C55 C60 1.410(14) . ?
C55 C56 1.359(16) . ?
C48 H48A 0.9600 . ?
C48 H48B 0.9600 . ?
C48 H48C 0.9600 . ?
C34 C33 1.377(14) . ?
C34 C28 1.358(13) . ?
C34 C35 1.487(13) . ?
C29 H29 0.9300 . ?
C29 C28 1.385(14) . ?
C19 H19A 0.9600 . ?
C19 H19B 0.9600 . ?
C19 H19C 0.9600 . ?
C27 H27A 0.9600 . ?
C27 H27B 0.9600 . ?
C27 H27C 0.9600 . ?
C33 H33 0.9300 . ?
C33 C32 1.377(12) . ?
C32 H32 0.9300 . ?
C60 H60 0.9300 . ?
C60 C59 1.385(14) . ?
C18 H18A 0.9600 . ?
C18 H18B 0.9600 . ?
C18 H18C 0.9600 . ?
C63 H63A 0.9600 . ?
C63 H63B 0.9600 . ?
C63 H63C 0.9600 . ?
C59 H59 0.9300 . ?
C59 C58 1.394(18) . ?
C56 H56 0.9300 . ?
C56 C57 1.430(15) . ?
C35 C40 1.401(18) . ?
C35 C36 1.36(2) . ?
C57 H57 0.9300 . ?
C57 C58 1.375(18) . ?
C58 H58 0.9300 . ?
C40 H40 0.9300 . ?
C40 C39 1.384(17) . ?
C36 H36 0.9300 . ?
C36 C37 1.467(19) . ?
C38 H38 0.9300 . ?
C38 C37 1.36(2) . ?
C38 C39 1.35(2) . ?
C37 H37 0.9300 . ?
C39 H39 0.9300 . ?

loop_
_geom_torsion_atom_site_label_1
_geom_torsion_atom_site_label_2
_geom_torsion_atom_site_label_3
_geom_torsion_atom_site_label_4
_geom_torsion
_geom_torsion_site_symmetry_1
_geom_torsion_site_symmetry_2
_geom_torsion_site_symmetry_3
_geom_torsion_site_symmetry_4
_geom_torsion_publ_flag
Zn1 O6 C9 O7 -3.1(9) . . . . ?
Zn1 O6 C9 C10 172.9(5) . . . . ?
Zn1 O4 C8 O3 -4.7(9) . . . . ?
Zn1 O4 C8 C7 177.3(5) . . . . ?
Zn1 N5 C24 C23 170.8(5) . . . . ?
Zn1 N5 C20 C21 -172.0(7) . . . . ?
Zn2 O1 C1 O2 3.5(8) 1_445 . . . ?
Zn2 O1 C1 C2 -178.6(6) 1_445 . . . ?
Zn2 O12 C17 N3 -169.2(6) . . . . ?
Zn2 O2 C1 O1 -3.3(8) 1_445 . . . ?
Zn2 O2 C1 C2 178.7(6) 1_445 . . . ?
Zn2 O8 C16 O9 4.5(11) . . . . ?
Zn2 O8 C16 C15 -174.1(5) . . . . ?
Zn2 N2 C45 C44 175.3(5) . . . . ?
Zn2 N2 C41 C42 -175.3(6) . . . . ?
N1 C43 C44 C45 178.6(7) . . . . ?
N1 C43 C42 C41 -178.7(7) . . . . ?
N1 C46 C47 C51 85.2(9) . . . . ?
N1 C46 C47 C48 -148.8(8) . . . . ?
N6 C22 C23 C24 -176.3(6) . . . . ?
N6 C22 C21 C20 175.8(7) . . . . ?
N6 C25 C26 C31 86.7(8) . . . . ?
N6 C25 C26 C27 -148.3(7) . . . . ?
N2 C41 C42 C43 -0.1(12) . . . . ?
O16 C25 C26 C31 -92.9(10) . . . . ?
O16 C25 C26 C27 32.0(11) . . . . ?
F2 C53 C52 C51 -176.3(9) . . . . ?
C43 N1 C46 O15 2.9(14) . . . . ?
C43 N1 C46 C47 -175.3(7) . . . . ?
C43 C44 C45 N2 0.1(11) . . . . ?
C11 C15 C16 O8 -162.5(7) . . . . ?
C11 C15 C16 O9 18.9(12) . . . . ?
C11 C15 C14 C13 -3.7(13) . . . . ?
C11 C10 C12 C13 -0.4(12) . . . . ?
C11 C10 C9 O6 -174.5(7) . . . . ?
C11 C10 C9 O7 1.6(11) . . . . ?
O15 C46 C47 C51 -93.1(11) . . . . ?
O15 C46 C47 C48 33.0(13) . . . . ?
C22 N6 C25 O16 6.9(12) . . . . ?
C22 N6 C25 C26 -172.7(6) . . . . ?
C22 C23 C24 N5 -0.9(11) . . . . ?
C22 C21 C20 N5 1.9(13) . . . . ?
C3 C2 C1 O1 177.3(7) . . . . ?
C3 C2 C1 O2 -4.7(12) . . . . ?
C3 C2 C4 C5 1.5(13) . . . . ?
C3 C7 C6 C5 -6.0(12) . . . . ?
C3 C7 C8 O3 10.0(12) . . . . ?
C3 C7 C8 O4 -172.1(7) . . . . ?
C15 C11 C10 C12 -1.6(12) . . . . ?
C15 C11 C10 C9 -179.1(7) . . . . ?
C2 C3 C7 C6 3.6(11) . . . . ?
C2 C3 C7 C8 -179.6(7) . . . . ?
C2 C4 C5 C6 -3.9(14) . . . . ?
C10 C11 C15 C16 -177.0(7) . . . . ?
C10 C11 C15 C14 3.5(12) . . . . ?
C10 C12 C13 C14 0.2(14) . . . . ?
C44 C43 C42 C41 -1.3(11) . . . . ?
C45 N2 C41 C42 1.5(11) . . . . ?
C23 C22 C21 C20 -2.7(11) . . . . ?
C41 N2 C45 C44 -1.5(11) . . . . ?
C12 C10 C9 O6 8.0(11) . . . . ?
C12 C10 C9 O7 -175.9(7) . . . . ?
C12 C13 C14 C15 1.9(15) . . . . ?
C1 C2 C4 C5 177.8(8) . . . . ?
C7 C3 C2 C1 -177.6(7) . . . . ?
C7 C3 C2 C4 -1.5(12) . . . . ?
C7 C6 C5 C4 6.4(14) . . . . ?
C4 C2 C1 O1 1.1(11) . . . . ?
C4 C2 C1 O2 179.1(8) . . . . ?
C42 C43 C44 C45 1.3(10) . . . . ?
C24 N5 C20 C21 -0.4(12) . . . . ?
C6 C7 C8 O3 -173.4(8) . . . . ?
C6 C7 C8 O4 4.5(12) . . . . ?
C8 C7 C6 C5 177.3(8) . . . . ?
C9 C10 C12 C13 177.1(8) . . . . ?
C16 C15 C14 C13 176.9(8) . . . . ?
C21 C22 C23 C24 2.3(10) . . . . ?
C25 N6 C22 C23 -179.4(7) . . . . ?
C25 N6 C22 C21 2.2(11) . . . . ?
C25 C26 C31 C29 -122.3(10) . . . . ?
C25 C26 C31 C32 57.2(11) . . . . ?
C20 N5 C24 C23 -0.1(11) . . . . ?
C46 N1 C43 C44 4.2(12) . . . . ?
C46 N1 C43 C42 -178.5(7) . . . . ?
C46 C47 C51 C52 -114.0(10) . . . . ?
C46 C47 C51 C50 63.5(12) . . . . ?
C26 C31 C29 C28 179.9(9) . . . . ?
C26 C31 C32 C33 179.1(9) . . . . ?
C54 C53 C52 C51 -0.5(16) . . . . ?
C54 C49 C50 C51 2.4(16) . . . . ?
C54 C55 C60 C59 176.7(10) . . . . ?
C54 C55 C56 C57 -177.9(11) . . . . ?
C53 C54 C49 C50 0.3(15) . . . . ?
C53 C54 C49 F1 178.6(17) . . . . ?
C53 C54 C55 C60 -127.4(11) . . . . ?
C53 C54 C55 C56 51.6(16) . . . . ?
C31 C29 C28 F3 -175.8(10) . . . . ?
C31 C29 C28 C34 0.7(19) . . . . ?
C49 C54 C53 F2 174.6(9) . . . . ?
C49 C54 C53 C52 -1.3(15) . . . . ?
C49 C54 C55 C60 50.1(14) . . . . ?
C49 C54 C55 C56 -130.9(12) . . . . ?
C47 C51 C52 C53 -179.4(9) . . . . ?
C47 C51 C50 C49 178.4(9) . . . . ?
C14 C15 C16 O8 16.9(12) . . . . ?
C14 C15 C16 O9 -161.7(8) . . . . ?
C52 C51 C50 C49 -4.0(14) . . . . ?
C50 C51 C52 C53 3.1(15) . . . . ?
C62 N4 C61 O11 -179.6(9) . . . . ?
C55 C54 C53 F2 -7.7(15) . . . . ?
C55 C54 C53 C52 176.4(10) . . . . ?
C55 C54 C49 C50 -177.4(10) . . . . ?
C55 C54 C49 F1 1(2) . . . . ?
C55 C60 C59 C58 3.5(17) . . . . ?
C55 C56 C57 C58 -1(2) . . . . ?
C48 C47 C51 C52 121.4(11) . . . . ?
C48 C47 C51 C50 -61.2(12) . . . . ?
C34 C33 C32 C31 1.5(17) . . . . ?
C34 C35 C40 C39 175.3(13) . . . . ?
C34 C35 C36 C37 177.9(14) . . . . ?
C29 C31 C32 C33 -1.4(15) . . . . ?
C19 N3 C17 O12 -179.8(8) . . . . ?
C27 C26 C31 C29 114.2(11) . . . . ?
C27 C26 C31 C32 -66.3(12) . . . . ?
C33 C34 C28 F3 175.9(10) . . . . ?
C33 C34 C28 C29 -0.5(18) . . . . ?
C33 C34 C35 C40 56.7(16) . . . . ?
C33 C34 C35 C36 -125.9(15) . . . . ?
C28 C34 C33 C32 -0.6(17) . . . . ?
C28 C34 C35 C40 -120.8(15) . . . . ?
C28 C34 C35 C36 56.6(19) . . . . ?
C32 C31 C29 C28 0.3(16) . . . . ?
C60 C55 C56 C57 1(2) . . . . ?
C60 C59 C58 C57 -4(2) . . . . ?
C18 N3 C17 O12 -0.7(14) . . . . ?
C63 N4 C61 O11 8.1(16) . . . . ?
C56 C55 C60 C59 -2.4(17) . . . . ?
C56 C57 C58 C59 3(2) . . . . ?
C35 C34 C33 C32 -178.3(11) . . . . ?
C35 C34 C28 F3 -6.5(18) . . . . ?
C35 C34 C28 C29 177.1(12) . . . . ?
C35 C40 C39 C38 8(2) . . . . ?
C35 C36 C37 C38 5(3) . . . . ?
C40 C35 C36 C37 -5(2) . . . . ?
C36 C35 C40 C39 -2(2) . . . . ?
C37 C38 C39 C40 -8(3) . . . . ?
C39 C38 C37 C36 1(3) . . . . ?
F1 C49 C50 C51 -175(2) . . . . ?
